data_2238451
loop_
_publ_author_name
'Bozkurt, Nihat'
'Tun\,c, Tuncay'
'\,Caylak Deliba\,s, Nagihan'
'Necefo\(glu, Hacali'
'H\"okelek, Tuncer'

_publ_section_title
;
 Tetrakis(\m-3-chlorobenzoato-\k^2^<i>O</i>:<i>O</i>')bis[(<i>N</i>,<i>N</i>-diethylnicotinamide-\k<i>N</i>^1^)copper(II)]
;
_journal_coeditor_code XU5716
_journal_issue 8
_journal_name_full 'Acta Crystallographica Section E'
_journal_page_first m431
_journal_page_last m432
_journal_paper_doi 10.1107/S1600536813017881
_journal_volume 69
_journal_year 2013
_chemical_formula_iupac '[Cu2 (C7 H4 Cl O2)4 (C10 H14 N2 O)2]'
_chemical_formula_moiety 'C48 H44 Cl4 Cu2 N4 O10'
_chemical_formula_sum 'C48 H44 Cl4 Cu2 N4 O10'
_chemical_formula_weight 1105.75
_chemical_name_systematic
Tetrakis(\m-3-chlorobenzoato-\k^2^<i>O</i>:<i>O</i>')bis[(<i>N</i>,<i>N</i>-diethylnicotinamide-\k<i>N</i>^1^)copper(II)]
_space_group_IT_number 14
_symmetry_cell_setting monoclinic
_symmetry_space_group_name_Hall '-P 2ybc'
_symmetry_space_group_name_H-M 'P 1 21/c 1'
_atom_sites_solution_hydrogens geom
_atom_sites_solution_primary direct
_atom_sites_solution_secondary difmap
_audit_creation_method SHELXL-97
_cell_angle_alpha 90.00
_cell_angle_beta 99.647(2)
_cell_angle_gamma 90.00
_cell_formula_units_Z 2
_cell_length_a 12.6077(4)
_cell_length_b 16.7569(5)
_cell_length_c 12.1402(4)
_cell_measurement_reflns_used 9380
_cell_measurement_temperature 296(2)
_cell_measurement_theta_max 29.87
_cell_measurement_theta_min 2.47
_cell_volume 2528.54(14)
_computing_cell_refinement '<i>SAINT</i> (Bruker, 2012)'
_computing_data_collection '<i>APEX2</i> (Bruker, 2012)'
_computing_data_reduction '<i>SAINT</i> (Bruker, 2012)'
_computing_molecular_graphics '<i>ORTEP-3 for Windows</i> (Farrugia, 2012)'
_computing_publication_material 'WinGX (Farrugia, 2012) and PLATON (Spek, 2009)'
_computing_structure_refinement '<i>SHELXL97</i> (Sheldrick, 2008)'
_computing_structure_solution '<i>SHELXS97</i> (Sheldrick, 2008)'
_diffrn_ambient_temperature 296(2)
_diffrn_measured_fraction_theta_full 1.000
_diffrn_measured_fraction_theta_max 1.000
_diffrn_measurement_device_type 'Bruker SMART BREEZE CCD'
_diffrn_measurement_method '\f and \w scans'
_diffrn_radiation_monochromator graphite
_diffrn_radiation_source 'fine-focus sealed tube'
_diffrn_radiation_type MoK\a
_diffrn_radiation_wavelength 0.71073
_diffrn_reflns_av_R_equivalents 0.0259
_diffrn_reflns_av_sigmaI/netI 0.0104
_diffrn_reflns_limit_h_max 15
_diffrn_reflns_limit_h_min -15
_diffrn_reflns_limit_k_max 20
_diffrn_reflns_limit_k_min -20
_diffrn_reflns_limit_l_max 15
_diffrn_reflns_limit_l_min -15
_diffrn_reflns_number 78293
_diffrn_reflns_theta_full 26.37
_diffrn_reflns_theta_max 26.37
_diffrn_reflns_theta_min 1.64
_exptl_absorpt_coefficient_mu 1.112
_exptl_absorpt_correction_T_max 0.7244
_exptl_absorpt_correction_T_min 0.7105
_exptl_absorpt_correction_type multi-scan
_exptl_absorpt_process_details '(SADABS; Bruker, 2012)'
_exptl_crystal_colour green
_exptl_crystal_density_diffrn 1.452
_exptl_crystal_density_method 'not measured'
_exptl_crystal_description block
_exptl_crystal_F_000 1132
_exptl_crystal_size_max 0.35
_exptl_crystal_size_mid 0.25
_exptl_crystal_size_min 0.20
_refine_diff_density_max 0.699
_refine_diff_density_min -0.445
_refine_ls_extinction_method none
_refine_ls_goodness_of_fit_ref 1.035
_refine_ls_hydrogen_treatment constr
_refine_ls_matrix_type full
_refine_ls_number_parameters 309
_refine_ls_number_reflns 5166
_refine_ls_number_restraints 85
_refine_ls_restrained_S_all 1.027
_refine_ls_R_factor_all 0.0336
_refine_ls_R_factor_gt 0.0305
_refine_ls_shift/su_max 0.002
_refine_ls_shift/su_mean 0.000
_refine_ls_structure_factor_coef Fsqd
_refine_ls_weighting_details 'calc w=1/[\s^2^(Fo^2^)+(0.0449P)^2^+1.3010P] where P=(Fo^2^+2Fc^2^)/3'
_refine_ls_weighting_scheme calc
_refine_ls_wR_factor_gt 0.0811
_refine_ls_wR_factor_ref 0.0829
_reflns_number_gt 4702
_reflns_number_total 5166
_reflns_threshold_expression I>2\s(I)
_cod_data_source_file xu5716.cif
_cod_data_source_block I
_cod_original_sg_symbol_H-M 'P 21/c'
_cod_database_code 2238451
_cod_database_fobs_code 2238451

loop_
_symmetry_equiv_pos_as_xyz
'x, y, z'
'-x, y+1/2, -z+1/2'
'-x, -y, -z'
'x, -y-1/2, z-1/2'

loop_
_atom_site_type_symbol
_atom_site_label
_atom_site_fract_x
_atom_site_fract_y
_atom_site_fract_z
_atom_site_U_iso_or_equiv
_atom_site_adp_type
_atom_site_calc_flag
_atom_site_refinement_flags
_atom_site_occupancy
_atom_site_symmetry_multiplicity
Cu Cu1 0.580773(15) 0.980853(12) 0.578926(15) 0.02838(8) Uani d U 1 1
Cl Cl1 0.53514(7) 0.79998(5) -0.03442(5) 0.0761(2) Uani d U 1 1
Cl Cl2 0.92843(7) 1.31020(5) 0.55213(9) 0.1053(3) Uani d U 1 1
O O1 0.63814(10) 0.91758(8) 0.46442(10) 0.0409(3) Uani d U 1 1
O O2 0.49984(11) 0.95064(9) 0.33241(11) 0.0458(3) Uani d U 1 1
O O3 0.64805(10) 1.07718(8) 0.52693(11) 0.0422(3) Uani d U 1 1
O O4 0.51122(10) 1.10927(8) 0.39242(11) 0.0405(3) Uani d U 1 1
O O5 1.04739(13) 1.05214(11) 0.83585(15) 0.0658(5) Uani d U 1 1
N N1 0.70894(11) 0.96124(10) 0.71646(12) 0.0347(3) Uani d U 1 1
N N2 1.06037(13) 0.95243(12) 0.71450(16) 0.0502(4) Uani d U 1 1
C C1 0.58602(14) 0.91427(10) 0.36697(15) 0.0343(4) Uani d U 1 1
C C2 0.62814(15) 0.86185(11) 0.28384(15) 0.0373(4) Uani d U 1 1
C C3 0.57253(17) 0.85814(12) 0.17511(16) 0.0433(4) Uani d U 1 1
H H3 0.5123 0.8900 0.1529 0.052 Uiso calc R 1 1
C C4 0.6080(2) 0.80633(14) 0.10029(17) 0.0518(5) Uani d U 1 1
C C5 0.6965(2) 0.75909(16) 0.1303(2) 0.0661(7) Uani d U 1 1
H H5 0.7186 0.7242 0.0790 0.079 Uiso calc R 1 1
C C6 0.7521(2) 0.76385(16) 0.2371(2) 0.0678(7) Uani d U 1 1
H H6 0.8127 0.7322 0.2581 0.081 Uiso calc R 1 1
C C7 0.71904(18) 0.81551(13) 0.31447(19) 0.0493(5) Uani d U 1 1
H H7 0.7579 0.8188 0.3865 0.059 Uiso calc R 1 1
C C8 0.60290(14) 1.12046(10) 0.44801(14) 0.0319(3) Uani d U 1 1
C C9 0.66516(15) 1.19115(11) 0.41815(16) 0.0368(4) Uani d U 1 1
C C10 0.75758(17) 1.21469(12) 0.48927(19) 0.0463(5) Uani d U 1 1
H H10 0.7814 1.1867 0.5549 0.056 Uiso calc R 1 1
C C11 0.81362(19) 1.28015(14) 0.4613(2) 0.0620(6) Uani d U 1 1
C C12 0.7809(2) 1.32217(15) 0.3639(3) 0.0749(8) Uani d U 1 1
H H12 0.8202 1.3659 0.3461 0.090 Uiso calc R 1 1
C C13 0.6896(2) 1.29872(15) 0.2938(3) 0.0700(7) Uani d U 1 1
H H13 0.6668 1.3267 0.2280 0.084 Uiso calc R 1 1
C C14 0.63081(19) 1.23348(13) 0.32036(19) 0.0506(5) Uani d U 1 1
H H14 0.5685 1.2182 0.2727 0.061 Uiso calc R 1 1
C C15 0.81050(14) 0.97600(11) 0.70628(15) 0.0361(4) Uani d U 1 1
H H15 0.8250 0.9911 0.6366 0.043 Uiso calc R 1 1
C C16 0.89570(14) 0.97002(11) 0.79394(15) 0.0353(4) Uani d U 1 1
C C17 0.87265(15) 0.94853(12) 0.89783(15) 0.0412(4) Uani d U 1 1
H H17 0.9273 0.9452 0.9595 0.049 Uiso calc R 1 1
C C18 0.76805(17) 0.93223(14) 0.90842(16) 0.0468(5) Uani d U 1 1
H H18 0.7512 0.9167 0.9770 0.056 Uiso calc R 1 1
C C19 0.68845(15) 0.93925(13) 0.81604(16) 0.0425(4) Uani d U 1 1
H H19 0.6178 0.9282 0.8237 0.051 Uiso calc R 1 1
C C20 1.00821(15) 0.99464(13) 0.78250(17) 0.0429(4) Uani d U 1 1
C C21 1.02241(19) 0.87796(16) 0.6595(2) 0.0649(7) Uani d U 1 1
H H211 0.9638 0.8574 0.6937 0.078 Uiso calc R 1 1
H H212 1.0803 0.8391 0.6717 0.078 Uiso calc R 1 1
C C22 0.9840(3) 0.8867(3) 0.5347(3) 0.1069(13) Uani d U 1 1
H H221 0.9232 0.9220 0.5219 0.160 Uiso calc R 1 1
H H222 0.9635 0.8354 0.5030 0.160 Uiso calc R 1 1
H H223 1.0410 0.9083 0.5003 0.160 Uiso calc R 1 1
C C23 1.17124(19) 0.97631(17) 0.7067(2) 0.0660(7) Uani d U 1 1
H H231 1.1878 0.9589 0.6353 0.079 Uiso calc R 1 1
H H232 1.1761 1.0341 0.7092 0.079 Uiso calc R 1 1
C C24 1.25301(19) 0.9423(2) 0.7983(3) 0.0759(8) Uani d U 1 1
H H241 1.2468 0.8852 0.7983 0.114 Uiso calc R 1 1
H H242 1.3238 0.9570 0.7864 0.114 Uiso calc R 1 1
H H243 1.2409 0.9630 0.8689 0.114 Uiso calc R 1 1

loop_
_atom_site_aniso_label
_atom_site_aniso_U_11
_atom_site_aniso_U_22
_atom_site_aniso_U_33
_atom_site_aniso_U_12
_atom_site_aniso_U_13
_atom_site_aniso_U_23
Cu1 0.02465(11) 0.03345(13) 0.02565(12) -0.00047(7) 0.00020(8) -0.00112(8)
Cl1 0.1050(5) 0.0886(5) 0.0378(3) -0.0216(4) 0.0206(3) -0.0159(3)
Cl2 0.0775(5) 0.0876(5) 0.1497(8) -0.0475(4) 0.0157(5) -0.0400(6)
O1 0.0411(7) 0.0475(8) 0.0346(7) 0.0051(6) 0.0077(5) -0.0066(6)
O2 0.0428(7) 0.0565(8) 0.0370(7) 0.0102(6) 0.0033(6) -0.0131(6)
O3 0.0388(7) 0.0412(7) 0.0432(7) -0.0097(6) -0.0030(5) 0.0079(6)
O4 0.0352(7) 0.0427(7) 0.0420(7) -0.0059(5) 0.0018(5) 0.0078(6)
O5 0.0505(9) 0.0705(11) 0.0739(11) -0.0157(8) 0.0032(8) -0.0230(9)
N1 0.0292(7) 0.0439(8) 0.0293(7) 0.0024(6) 0.0000(6) 0.0020(6)
N2 0.0353(8) 0.0583(11) 0.0583(11) -0.0018(8) 0.0114(7) -0.0050(9)
C1 0.0339(9) 0.0340(9) 0.0370(9) -0.0054(7) 0.0115(7) -0.0037(7)
C2 0.0426(10) 0.0342(9) 0.0386(9) -0.0065(7) 0.0175(8) -0.0034(7)
C3 0.0485(11) 0.0447(11) 0.0396(10) -0.0073(9) 0.0152(8) -0.0041(8)
C4 0.0713(14) 0.0516(12) 0.0372(10) -0.0171(11) 0.0227(10) -0.0097(9)
C5 0.0912(19) 0.0568(14) 0.0586(14) 0.0074(13) 0.0371(13) -0.0140(12)
C6 0.0772(17) 0.0645(16) 0.0668(15) 0.0230(13) 0.0275(13) -0.0051(13)
C7 0.0532(12) 0.0502(12) 0.0475(11) 0.0052(9) 0.0175(9) -0.0023(9)
C8 0.0336(8) 0.0320(8) 0.0313(8) -0.0012(7) 0.0089(7) -0.0025(7)
C9 0.0388(9) 0.0325(9) 0.0422(10) -0.0010(7) 0.0160(7) -0.0024(7)
C10 0.0464(11) 0.0413(10) 0.0532(12) -0.0095(9) 0.0141(9) -0.0081(9)
C11 0.0547(13) 0.0458(12) 0.0905(18) -0.0178(10) 0.0269(12) -0.0182(12)
C12 0.0827(19) 0.0418(12) 0.112(2) -0.0138(12) 0.0507(17) 0.0072(14)
C13 0.0880(19) 0.0502(14) 0.0798(18) 0.0066(13) 0.0367(15) 0.0238(13)
C14 0.0570(13) 0.0455(11) 0.0523(12) 0.0032(9) 0.0178(10) 0.0091(9)
C15 0.0328(9) 0.0463(10) 0.0284(8) 0.0019(7) 0.0030(7) 0.0019(7)
C16 0.0298(8) 0.0374(9) 0.0368(9) 0.0048(7) -0.0002(7) -0.0041(7)
C17 0.0390(10) 0.0477(11) 0.0323(9) 0.0063(8) -0.0071(7) 0.0005(8)
C18 0.0478(11) 0.0610(13) 0.0305(9) 0.0047(9) 0.0032(8) 0.0074(9)
C19 0.0341(9) 0.0564(12) 0.0366(9) -0.0003(8) 0.0053(7) 0.0065(9)
C20 0.0325(9) 0.0496(11) 0.0430(10) 0.0018(8) -0.0034(8) -0.0001(9)
C21 0.0471(12) 0.0638(15) 0.0857(17) 0.0030(11) 0.0162(12) -0.0228(13)
C22 0.087(2) 0.141(3) 0.086(2) 0.022(2) -0.0043(18) -0.052(2)
C23 0.0429(12) 0.0784(18) 0.0805(18) -0.0069(11) 0.0214(12) 0.0006(14)
C24 0.0368(12) 0.092(2) 0.100(2) 0.0002(12) 0.0133(12) -0.0083(17)

loop_
_atom_type_symbol
_atom_type_description
_atom_type_scat_dispersion_real
_atom_type_scat_dispersion_imag
_atom_type_scat_source
C C 0.0033 0.0016 'International Tables Vol C Tables 4.2.6.8 and 6.1.1.4'
H H 0.0000 0.0000 'International Tables Vol C Tables 4.2.6.8 and 6.1.1.4'
N N 0.0061 0.0033 'International Tables Vol C Tables 4.2.6.8 and 6.1.1.4'
O O 0.0106 0.0060 'International Tables Vol C Tables 4.2.6.8 and 6.1.1.4'
Cl Cl 0.1484 0.1585 'International Tables Vol C Tables 4.2.6.8 and 6.1.1.4'
Cu Cu 0.3201 1.2651 'International Tables Vol C Tables 4.2.6.8 and 6.1.1.4'

loop_
_geom_angle_atom_site_label_1
_geom_angle_atom_site_label_2
_geom_angle_atom_site_label_3
_geom_angle_site_symmetry_1
_geom_angle_site_symmetry_3
_geom_angle
O1 Cu1 Cu1 . 3_676 87.05(4)
O1 Cu1 N1 . . 98.53(6)
O2 Cu1 Cu1 3_676 3_676 81.29(4)
O2 Cu1 O1 3_676 . 168.33(6)
O2 Cu1 O3 3_676 . 89.25(6)
O2 Cu1 O4 3_676 3_676 88.70(6)
O2 Cu1 N1 3_676 . 93.11(6)
O3 Cu1 Cu1 . 3_676 83.65(4)
O3 Cu1 O1 . . 89.21(6)
O3 Cu1 N1 . . 93.79(6)
O4 Cu1 Cu1 3_676 3_676 84.77(4)
O4 Cu1 O1 3_676 . 90.49(6)
O4 Cu1 O3 3_676 . 168.41(5)
O4 Cu1 N1 3_676 . 97.71(6)
N1 Cu1 Cu1 . 3_676 173.85(4)
C1 O1 Cu1 . . 119.39(12)
C1 O2 Cu1 . 3_676 126.70(12)
C8 O3 Cu1 . . 123.38(11)
C8 O4 Cu1 . 3_676 122.52(12)
C15 N1 Cu1 . . 120.69(12)
C19 N1 Cu1 . . 120.94(12)
C19 N1 C15 . . 118.21(15)
C20 N2 C21 . . 125.21(18)
C20 N2 C23 . . 117.7(2)
C21 N2 C23 . . 116.48(19)
O1 C1 O2 . . 125.52(16)
O1 C1 C2 . . 118.14(16)
O2 C1 C2 . . 116.33(16)
C3 C2 C1 . . 119.11(17)
C7 C2 C1 . . 121.25(17)
C7 C2 C3 . . 119.61(18)
C2 C3 H3 . . 120.5
C4 C3 C2 . . 119.0(2)
C4 C3 H3 . . 120.5
C3 C4 Cl1 . . 118.5(2)
C5 C4 Cl1 . . 119.61(17)
C5 C4 C3 . . 121.8(2)
C4 C5 C6 . . 119.0(2)
C4 C5 H5 . . 120.5
C6 C5 H5 . . 120.5
C5 C6 C7 . . 120.8(2)
C5 C6 H6 . . 119.6
C7 C6 H6 . . 119.6
C2 C7 C6 . . 119.8(2)
C2 C7 H7 . . 120.1
C6 C7 H7 . . 120.1
O3 C8 C9 . . 116.81(15)
O4 C8 O3 . . 125.68(16)
O4 C8 C9 . . 117.52(16)
C10 C9 C8 . . 119.60(18)
C10 C9 C14 . . 119.75(19)
C14 C9 C8 . . 120.64(18)
C9 C10 H10 . . 120.5
C11 C10 C9 . . 119.0(2)
C11 C10 H10 . . 120.5
C10 C11 Cl2 . . 118.7(2)
C10 C11 C12 . . 121.7(2)
C12 C11 Cl2 . . 119.57(19)
C11 C12 H12 . . 120.5
C13 C12 C11 . . 119.1(2)
C13 C12 H12 . . 120.5
C12 C13 C14 . . 120.5(3)
C12 C13 H13 . . 119.8
C14 C13 H13 . . 119.8
C9 C14 C13 . . 119.9(2)
C9 C14 H14 . . 120.0
C13 C14 H14 . . 120.0
N1 C15 C16 . . 123.41(17)
N1 C15 H15 . . 118.3
C16 C15 H15 . . 118.3
C15 C16 C17 . . 117.64(17)
C15 C16 C20 . . 122.09(17)
C17 C16 C20 . . 119.91(16)
C16 C17 H17 . . 120.4
C18 C17 C16 . . 119.14(16)
C18 C17 H17 . . 120.4
C17 C18 C19 . . 119.09(18)
C17 C18 H18 . . 120.5
C19 C18 H18 . . 120.5
N1 C19 C18 . . 122.49(18)
N1 C19 H19 . . 118.8
C18 C19 H19 . . 118.8
O5 C20 N2 . . 123.2(2)
O5 C20 C16 . . 118.15(19)
N2 C20 C16 . . 118.64(18)
N2 C21 C22 . . 113.6(3)
N2 C21 H211 . . 108.9
N2 C21 H212 . . 108.9
C22 C21 H211 . . 108.9
C22 C21 H212 . . 108.9
H211 C21 H212 . . 107.7
C21 C22 H221 . . 109.5
C21 C22 H222 . . 109.5
C21 C22 H223 . . 109.5
H221 C22 H222 . . 109.5
H221 C22 H223 . . 109.5
H222 C22 H223 . . 109.5
N2 C23 C24 . . 113.1(2)
N2 C23 H232 . . 109.0
N2 C23 H231 . . 109.0
C24 C23 H232 . . 109.0
C24 C23 H231 . . 109.0
H232 C23 H231 . . 107.8
C23 C24 H243 . . 109.5
C23 C24 H242 . . 109.5
C23 C24 H241 . . 109.5
H243 C24 H242 . . 109.5
H243 C24 H241 . . 109.5
H242 C24 H241 . . 109.5

loop_
_geom_bond_atom_site_label_1
_geom_bond_atom_site_label_2
_geom_bond_site_symmetry_2
_geom_bond_distance
_geom_bond_publ_flag
Cu1 Cu1 3_676 2.6314(4) ?
Cu1 O1 . 1.9791(13) yes
Cu1 O2 3_676 1.9688(13) yes
Cu1 O3 . 1.9755(13) yes
Cu1 O4 3_676 1.9703(13) yes
Cu1 N1 . 2.1454(14) yes
Cl1 C4 . 1.740(2) ?
Cl2 C11 . 1.741(3) ?
O1 C1 . 1.255(2) ?
O2 C1 . 1.255(2) ?
O2 Cu1 3_676 1.9688(13) ?
O3 C8 . 1.259(2) ?
O4 Cu1 3_676 1.9703(13) ?
O4 C8 . 1.251(2) ?
O5 C20 . 1.218(3) ?
N1 C15 . 1.330(2) ?
N1 C19 . 1.330(2) ?
N2 C20 . 1.340(3) ?
N2 C21 . 1.458(3) ?
N2 C23 . 1.472(3) ?
C1 C2 . 1.500(2) ?
C2 C3 . 1.388(3) ?
C2 C7 . 1.383(3) ?
C3 C4 . 1.384(3) ?
C3 H3 . 0.9300 ?
C4 C5 . 1.367(4) ?
C5 C6 . 1.369(4) ?
C5 H5 . 0.9300 ?
C6 H6 . 0.9300 ?
C7 C6 . 1.392(3) ?
C7 H7 . 0.9300 ?
C8 C9 . 1.499(2) ?
C9 C10 . 1.386(3) ?
C9 C14 . 1.388(3) ?
C10 C11 . 1.378(3) ?
C10 H10 . 0.9300 ?
C11 C12 . 1.378(4) ?
C12 H12 . 0.9300 ?
C13 C12 . 1.369(4) ?
C13 H13 . 0.9300 ?
C14 C13 . 1.388(3) ?
C14 H14 . 0.9300 ?
C15 H15 . 0.9300 ?
C16 C15 . 1.383(2) ?
C16 C20 . 1.506(3) ?
C17 C16 . 1.388(3) ?
C17 C18 . 1.374(3) ?
C17 H17 . 0.9300 ?
C18 H18 . 0.9300 ?
C19 C18 . 1.379(3) ?
C19 H19 . 0.9300 ?
C21 C22 . 1.519(4) ?
C21 H211 . 0.9700 ?
C21 H212 . 0.9700 ?
C22 H221 . 0.9600 ?
C22 H222 . 0.9600 ?
C22 H223 . 0.9600 ?
C23 C24 . 1.496(4) ?
C23 H232 . 0.9700 ?
C23 H231 . 0.9700 ?
C24 H241 . 0.9600 ?
C24 H242 . 0.9600 ?
C24 H243 . 0.9600 ?

loop_
_geom_hbond_atom_site_label_D
_geom_hbond_atom_site_label_H
_geom_hbond_atom_site_label_A
_geom_hbond_site_symmetry_A
_geom_hbond_distance_DH
_geom_hbond_distance_HA
_geom_hbond_distance_DA
_geom_hbond_angle_DHA
_geom_hbond_publ_flag
C17 H17 O5 3_777 0.93 2.45 3.221(3) 140 yes

loop_
_geom_torsion_atom_site_label_1
_geom_torsion_atom_site_label_2
_geom_torsion_atom_site_label_3
_geom_torsion_atom_site_label_4
_geom_torsion_site_symmetry_1
_geom_torsion
Cu1 Cu1 O1 C1 3_676 -1.49(13)
O2 Cu1 O1 C1 3_676 -2.7(4)
O3 Cu1 O1 C1 . -85.17(14)
O4 Cu1 O1 C1 3_676 83.25(14)
N1 Cu1 O1 C1 . -178.88(13)
Cu1 Cu1 O3 C8 3_676 -0.31(14)
O1 Cu1 O3 C8 . 86.81(15)
O2 Cu1 O3 C8 3_676 -81.63(15)
O4 Cu1 O3 C8 3_676 -1.8(4)
N1 Cu1 O3 C8 . -174.70(14)
O1 Cu1 N1 C15 . 52.96(15)
O1 Cu1 N1 C19 . -131.61(16)
O2 Cu1 N1 C15 3_676 -126.27(15)
O2 Cu1 N1 C19 3_676 49.16(16)
O3 Cu1 N1 C15 . -36.82(15)
O3 Cu1 N1 C19 . 138.61(16)
O4 Cu1 N1 C15 3_676 144.62(14)
O4 Cu1 N1 C19 3_676 -39.95(16)
Cu1 O1 C1 O2 . 2.8(3)
Cu1 O1 C1 C2 . -176.35(11)
Cu1 O2 C1 O1 3_676 -2.6(3)
Cu1 O2 C1 C2 3_676 176.52(12)
Cu1 O3 C8 O4 . 0.1(3)
Cu1 O3 C8 C9 . -179.54(11)
Cu1 O4 C8 O3 3_676 0.3(3)
Cu1 O4 C8 C9 3_676 179.96(11)
Cu1 N1 C15 C16 . 175.23(14)
C19 N1 C15 C16 . -0.3(3)
Cu1 N1 C19 C18 . -174.76(16)
C15 N1 C19 C18 . 0.8(3)
C21 N2 C20 O5 . 172.2(2)
C21 N2 C20 C16 . -7.7(3)
C23 N2 C20 O5 . 1.4(3)
C23 N2 C20 C16 . -178.50(19)
C20 N2 C21 C22 . 107.6(3)
C23 N2 C21 C22 . -81.5(3)
C20 N2 C23 C24 . 83.6(3)
C21 N2 C23 C24 . -88.0(3)
O1 C1 C2 C3 . -179.12(17)
O1 C1 C2 C7 . 2.9(3)
O2 C1 C2 C3 . 1.7(3)
O2 C1 C2 C7 . -176.27(18)
C1 C2 C3 C4 . -176.33(17)
C7 C2 C3 C4 . 1.7(3)
C3 C2 C7 C6 . -1.9(3)
C1 C2 C7 C6 . 176.0(2)
C2 C3 C4 Cl1 . 178.00(15)
C2 C3 C4 C5 . -0.4(3)
Cl1 C4 C5 C6 . -179.0(2)
C3 C4 C5 C6 . -0.7(4)
C4 C5 C6 C7 . 0.4(4)
C2 C7 C6 C5 . 0.9(4)
O3 C8 C9 C10 . -12.2(2)
O3 C8 C9 C14 . 168.16(18)
O4 C8 C9 C10 . 168.11(17)
O4 C8 C9 C14 . -11.5(3)
C8 C9 C10 C11 . -179.51(18)
C14 C9 C10 C11 . 0.1(3)
C8 C9 C14 C13 . -179.86(19)
C10 C9 C14 C13 . 0.5(3)
C9 C10 C11 Cl2 . 179.02(16)
C9 C10 C11 C12 . -0.7(3)
C10 C11 C12 C13 . 0.7(4)
Cl2 C11 C12 C13 . -179.1(2)
C14 C13 C12 C11 . 0.0(4)
C9 C14 C13 C12 . -0.6(4)
C17 C16 C15 N1 . -0.9(3)
C20 C16 C15 N1 . -174.04(18)
C15 C16 C20 O5 . 113.2(2)
C15 C16 C20 N2 . -66.8(3)
C17 C16 C20 O5 . -59.7(3)
C17 C16 C20 N2 . 120.2(2)
C18 C17 C16 C15 . 1.7(3)
C18 C17 C16 C20 . 174.99(19)
C16 C17 C18 C19 . -1.3(3)
N1 C19 C18 C17 . 0.0(3)
